data_2101574
loop_
_publ_author_name
'Abrahams, S. C.'
'Mirsky, K.'
'Nielson, R. M.'

_publ_section_title
;
 Prediction of ferroelectricity in recent Inorganic Crystal Structure
 Database entries under space group <i>Pba</i>2
;
_journal_issue 5
_journal_name_full 'Acta Crystallographica Section B'
_journal_page_first 806
_journal_page_last 809
_journal_paper_doi 10.1107/S0108768196004582
_journal_volume 52
_journal_year 1996
_chemical_formula_sum 'Cl10 Mo N O P2'
_symmetry_cell_setting orthorhombic
_symmetry_space_group_name_Hall 'P 2 -2ab'
_symmetry_space_group_name_H-M 'P b a 2'
_cell_angle_alpha 90.0
_cell_angle_beta 90.0
_cell_angle_gamma 90.0
_cell_length_a 15.984(2)
_cell_length_b 11.412(2)
_cell_length_c 4.1510(10)
_cell_volume 757.2(2)
_diffrn_radiation_type Mo
_diffrn_radiation_wavelength 0.71073
_cod_data_source_file an0526.cif
_cod_data_source_block an0526c
_cod_original_formula_sum 'Cl10 Mo1 N1 O1 P2'
_cod_database_code 2101574

loop_
_atom_site_label
_atom_site_fract_x
_atom_site_fract_y
_atom_site_fract_z
Mo1 .0 .0 .101
Mo2 .0 .0 -.102(3)
O .0 .0 .502(7)
Cl1 .1289(2) .0902(3) .002(2)
Cl2 -.0646(2) .1821(2) .002(2)
P1 .1572(3) .4300(4) .353(3)
P2 .1572(3) .4300(4) -.356(5)
N .158(4) .427(6) .012(10)
Cl3 .1547(3) .5882(4) .558(6)
Cl6 .1547(3) .5882(4) -.572(5)
Cl4 .2622(3) .3667(4) .566(4)
Cl7 .2622(3) .3667(4) -.587(6)
Cl5 .0687(3) .3440(4) .557(5)
Cl8 .0687(3) .3440(4) -.554(6)
